data_7045785
loop_
_publ_author_name
'Tarai, Arup'
'Baruah, Jubaraj B.'

_publ_section_title
;
 Four-coordinated see-saw
 N-(aryl)-2-(propan-2-ylidene)hydrazinecarbothioamide complexes of
 nickel(ii), copper(ii) and zinc(ii) and their propensity for catalytic
 cyclisation.
;
_journal_issue 14
_journal_name_full 'Dalton transactions (Cambridge, England : 2003)'
_journal_page_first 4921
_journal_page_last 4930
_journal_paper_doi 10.1039/C8DT00453F
_journal_volume 47
_journal_year 2018
_chemical_formula_moiety 'C10 H12 N4 O2 S'
_chemical_formula_sum 'C10 H12 N4 O2 S'
_chemical_formula_weight 252.30
_space_group_crystal_system monoclinic
_space_group_IT_number 15
_space_group_name_Hall '-C 2yc'
_space_group_name_H-M_alt 'C 1 2/c 1'
_symmetry_space_group_name_Hall '-C 2yc'
_symmetry_space_group_name_H-M 'C 1 2/c 1'
_atom_sites_solution_hydrogens geom
_audit_creation_method SHELXL-2014/7
_audit_update_record
;
2017-09-01 deposited with the CCDC.
2018-03-07 downloaded from the CCDC.
;
_cell_angle_alpha 90
_cell_angle_beta 101.398(5)
_cell_angle_gamma 90
_cell_formula_units_Z 16
_cell_length_a 23.6662(16)
_cell_length_b 16.5457(11)
_cell_length_c 12.7144(9)
_cell_measurement_reflns_used 2730
_cell_measurement_temperature 296(2)
_cell_measurement_theta_max 19.18
_cell_measurement_theta_min 2.35
_cell_volume 4880.4(6)
_computing_structure_refinement 'SHELXL-2014/7 (Sheldrick, 2014)'
_diffrn_ambient_temperature 296(2)
_diffrn_measured_fraction_theta_full 0.998
_diffrn_measured_fraction_theta_max 0.998
_diffrn_measurement_device_type 'CCD area detector'
_diffrn_measurement_method 'phi and omega scans'
_diffrn_radiation_type MoK\a
_diffrn_radiation_wavelength 0.71073
_diffrn_reflns_av_R_equivalents 0.0685
_diffrn_reflns_av_unetI/netI 0.0647
_diffrn_reflns_Laue_measured_fraction_full 0.998
_diffrn_reflns_Laue_measured_fraction_max 0.998
_diffrn_reflns_limit_h_max 28
_diffrn_reflns_limit_h_min -28
_diffrn_reflns_limit_k_max 19
_diffrn_reflns_limit_k_min -19
_diffrn_reflns_limit_l_max 15
_diffrn_reflns_limit_l_min -15
_diffrn_reflns_number 34549
_diffrn_reflns_point_group_measured_fraction_full 0.998
_diffrn_reflns_point_group_measured_fraction_max 0.998
_diffrn_reflns_theta_full 25.044
_diffrn_reflns_theta_max 25.044
_diffrn_reflns_theta_min 1.512
_exptl_absorpt_coefficient_mu 0.262
_exptl_absorpt_correction_T_max 0.972
_exptl_absorpt_correction_T_min 0.936
_exptl_absorpt_correction_type multi-scan
_exptl_absorpt_process_details multi-scan
_exptl_crystal_colour Yellow
_exptl_crystal_density_diffrn 1.373
_exptl_crystal_description Block
_exptl_crystal_F_000 2112
_exptl_crystal_size_max 0.33
_exptl_crystal_size_mid 0.21
_exptl_crystal_size_min 0.11
_refine_diff_density_max 0.279
_refine_diff_density_min -0.184
_refine_diff_density_rms 0.042
_refine_ls_extinction_method none
_refine_ls_goodness_of_fit_ref 1.031
_refine_ls_hydrogen_treatment constr
_refine_ls_matrix_type full
_refine_ls_number_parameters 311
_refine_ls_number_reflns 4312
_refine_ls_number_restraints 0
_refine_ls_restrained_S_all 1.031
_refine_ls_R_factor_all 0.0976
_refine_ls_R_factor_gt 0.0509
_refine_ls_shift/su_max 0.000
_refine_ls_shift/su_mean 0.000
_refine_ls_structure_factor_coef Fsqd
_refine_ls_weighting_details 'w=1/[\s^2^(Fo^2^)+(0.0800P)^2^+0.0200P] where P=(Fo^2^+2Fc^2^)/3'
_refine_ls_weighting_scheme calc
_refine_ls_wR_factor_gt 0.1324
_refine_ls_wR_factor_ref 0.1601
_reflns_Friedel_coverage 0.000
_reflns_number_gt 2542
_reflns_number_total 4312
_reflns_threshold_expression 'I > 2\s(I)'
_cod_data_source_file c8dt00453f2.cif
_cod_data_source_block H2Lnitro
_cod_depositor_comments 'Adding full bibliography for 7045785--7045793.cif.'
_cod_database_code 7045785
_shelx_shelxl_version_number 2014/7
_shelx_space_group_comment
;
The symmetry employed for this shelxl refinement is uniquely defined
by the following loop, which should always be used as a source of
symmetry information in preference to the above space-group names.
They are only intended as comments.
;

loop_
_space_group_symop_operation_xyz
'x, y, z'
'-x, y, -z+1/2'
'x+1/2, y+1/2, z'
'-x+1/2, y+1/2, -z+1/2'
'-x, -y, -z'
'x, -y, z-1/2'
'-x+1/2, -y+1/2, -z'
'x+1/2, -y+1/2, z-1/2'

loop_
_atom_site_label
_atom_site_type_symbol
_atom_site_fract_x
_atom_site_fract_y
_atom_site_fract_z
_atom_site_U_iso_or_equiv
_atom_site_adp_type
_atom_site_occupancy
_atom_site_site_symmetry_order
_atom_site_calc_flag
_atom_site_refinement_flags_posn
_atom_site_refinement_flags_adp
S1 S 0.08248(3) 0.17168(5) 0.74421(7) 0.0727(3) Uani 1 1 d . .
S2 S 0.39311(4) 0.02958(5) 0.23059(7) 0.0719(3) Uani 1 1 d . .
C5 C 0.45953(11) 0.08803(15) 0.4740(2) 0.0475(7) Uani 1 1 d . .
C4 C 0.48155(11) 0.09951(16) 0.5822(2) 0.0545(7) Uani 1 1 d . .
H4 H 0.4630 0.0761 0.6326 0.065 Uiso 1 1 calc R U
C16 C 0.12938(11) 0.24670(16) 0.5335(3) 0.0522(7) Uani 1 1 d . .
C8 C 0.37998(12) 0.01311(17) 0.3523(2) 0.0536(7) Uani 1 1 d . .
C2 C 0.55738(11) 0.17963(15) 0.5406(3) 0.0520(7) Uani 1 1 d . .
C15 C 0.05750(11) 0.16547(15) 0.6133(3) 0.0541(7) Uani 1 1 d . .
C3 C 0.53054(12) 0.14517(17) 0.6165(3) 0.0594(8) Uani 1 1 d . .
H3 H 0.5451 0.1526 0.6893 0.071 Uiso 1 1 calc R U
C9 C 0.27688(13) -0.09867(19) 0.4590(3) 0.0664(9) Uani 1 1 d . .
C7 C 0.53675(13) 0.16994(16) 0.4339(3) 0.0615(8) Uani 1 1 d . .
H7 H 0.5555 0.1936 0.3840 0.074 Uiso 1 1 calc R U
C6 C 0.48740(13) 0.12432(18) 0.4001(3) 0.0646(8) Uani 1 1 d . .
H6 H 0.4728 0.1180 0.3271 0.077 Uiso 1 1 calc R U
C21 C 0.16577(13) 0.27644(18) 0.6245(3) 0.0664(8) Uani 1 1 d . .
H21 H 0.1599 0.2622 0.6923 0.080 Uiso 1 1 calc R U
C14 C -0.06044(13) 0.07836(18) 0.4345(3) 0.0685(9) Uani 1 1 d . .
C19 C 0.21920(12) 0.34816(17) 0.5141(3) 0.0636(9) Uani 1 1 d . .
C17 C 0.13910(13) 0.26811(17) 0.4332(3) 0.0639(8) Uani 1 1 d . .
H17 H 0.1153 0.2476 0.3720 0.077 Uiso 1 1 calc R U
C18 C 0.18379(14) 0.31957(18) 0.4230(3) 0.0713(9) Uani 1 1 d . .
H18 H 0.1897 0.3345 0.3555 0.086 Uiso 1 1 calc R U
C20 C 0.21118(13) 0.32762(18) 0.6143(3) 0.0708(9) Uani 1 1 d . .
H20 H 0.2357 0.3476 0.6750 0.085 Uiso 1 1 calc R U
C11 C 0.23689(14) -0.1284(2) 0.3601(3) 0.0962(12) Uani 1 1 d . .
H11C H 0.2243 -0.0836 0.3134 0.144 Uiso 1 1 calc R U
H11A H 0.2041 -0.1538 0.3799 0.144 Uiso 1 1 calc R U
H11B H 0.2567 -0.1667 0.3238 0.144 Uiso 1 1 calc R U
C10 C 0.26473(15) -0.1224(2) 0.5652(3) 0.0933(12) Uani 1 1 d . .
H10B H 0.2911 -0.0952 0.6211 0.140 Uiso 1 1 calc R U
H10A H 0.2693 -0.1798 0.5744 0.140 Uiso 1 1 calc R U
H10C H 0.2259 -0.1076 0.5688 0.140 Uiso 1 1 calc R U
C12 C -0.09370(14) 0.0363(2) 0.5065(3) 0.0892(12) Uani 1 1 d . .
H12C H -0.0679 0.0043 0.5579 0.134 Uiso 1 1 calc R U
H12A H -0.1222 0.0019 0.4646 0.134 Uiso 1 1 calc R U
H12B H -0.1124 0.0757 0.5435 0.134 Uiso 1 1 calc R U
C13 C -0.08198(16) 0.0736(2) 0.3159(3) 0.0988(13) Uani 1 1 d . .
H13A H -0.0596 0.1089 0.2803 0.148 Uiso 1 1 calc R U
H13B H -0.1217 0.0898 0.2991 0.148 Uiso 1 1 calc R U
H13C H -0.0785 0.0191 0.2921 0.148 Uiso 1 1 calc R U
N1 N 0.40960(9) 0.03989(13) 0.44758(19) 0.0524(6) Uani 1 1 d . .
H1 H 0.3955 0.0249 0.5018 0.063 Uiso 1 1 calc R U
N6 N 0.08141(9) 0.19648(13) 0.5333(2) 0.0586(6) Uani 1 1 d . .
H6A H 0.0638 0.1827 0.4701 0.070 Uiso 1 1 calc R U
N2 N 0.33326(10) -0.03273(14) 0.3605(2) 0.0620(7) Uani 1 1 d . .
H2 H 0.3106 -0.0488 0.3029 0.074 Uiso 1 1 calc R U
N5 N 0.00761(10) 0.12473(14) 0.5752(2) 0.0628(7) Uani 1 1 d . .
H5 H -0.0108 0.1024 0.6194 0.075 Uiso 1 1 calc R U
N7 N 0.61007(11) 0.22736(14) 0.5755(3) 0.0635(7) Uani 1 1 d . .
N3 N 0.32143(10) -0.05404(15) 0.4589(2) 0.0640(7) Uani 1 1 d . .
N4 N -0.01353(10) 0.11912(14) 0.4659(2) 0.0644(7) Uani 1 1 d . .
N8 N 0.26698(13) 0.40229(17) 0.5031(3) 0.0844(9) Uani 1 1 d . .
O2 O 0.63056(10) 0.23123(14) 0.6719(2) 0.0873(7) Uani 1 1 d . .
O1 O 0.63200(9) 0.26093(14) 0.5081(2) 0.0859(7) Uani 1 1 d . .
O4 O 0.27243(12) 0.42075(17) 0.4118(3) 0.1148(10) Uani 1 1 d . .
O3 O 0.29875(12) 0.42571(17) 0.5843(3) 0.1124(10) Uani 1 1 d . .

loop_
_atom_site_aniso_label
_atom_site_aniso_U_11
_atom_site_aniso_U_22
_atom_site_aniso_U_33
_atom_site_aniso_U_23
_atom_site_aniso_U_13
_atom_site_aniso_U_12
S1 0.0613(5) 0.0967(7) 0.0605(7) 0.0053(4) 0.0128(4) -0.0067(4)
S2 0.0776(6) 0.0889(6) 0.0494(6) -0.0040(4) 0.0132(4) -0.0010(4)
C5 0.0456(15) 0.0484(16) 0.049(2) 0.0012(13) 0.0116(13) 0.0042(12)
C4 0.0558(17) 0.0614(18) 0.049(2) 0.0049(14) 0.0157(14) -0.0035(14)
C16 0.0472(16) 0.0499(17) 0.060(2) -0.0002(14) 0.0127(14) 0.0028(13)
C8 0.0498(16) 0.0580(18) 0.051(2) -0.0027(14) 0.0061(14) 0.0090(14)
C2 0.0471(16) 0.0502(17) 0.059(2) 0.0022(14) 0.0106(14) 0.0019(13)
C15 0.0464(16) 0.0519(17) 0.066(2) -0.0005(14) 0.0147(14) 0.0021(13)
C3 0.0642(19) 0.0673(19) 0.045(2) 0.0011(15) 0.0083(15) 0.0003(16)
C9 0.0562(18) 0.071(2) 0.070(3) -0.0094(17) 0.0091(16) -0.0115(16)
C7 0.0657(19) 0.068(2) 0.056(2) 0.0014(15) 0.0232(16) -0.0106(15)
C6 0.069(2) 0.079(2) 0.047(2) 0.0022(16) 0.0131(16) -0.0092(17)
C21 0.0633(19) 0.075(2) 0.062(2) 0.0023(17) 0.0139(16) -0.0086(16)
C14 0.059(2) 0.0583(19) 0.086(3) -0.0120(17) 0.0076(18) 0.0000(16)
C19 0.0527(18) 0.0550(19) 0.088(3) -0.0057(17) 0.0250(18) -0.0018(15)
C17 0.0613(19) 0.066(2) 0.066(2) -0.0049(16) 0.0154(16) -0.0041(15)
C18 0.073(2) 0.072(2) 0.075(3) 0.0049(17) 0.0289(19) -0.0043(17)
C20 0.0594(19) 0.071(2) 0.080(3) -0.0093(18) 0.0098(18) -0.0081(16)
C11 0.070(2) 0.120(3) 0.094(3) -0.019(2) 0.006(2) -0.036(2)
C10 0.085(2) 0.113(3) 0.082(3) 0.003(2) 0.018(2) -0.029(2)
C12 0.065(2) 0.083(2) 0.124(4) -0.020(2) 0.029(2) -0.0207(18)
C13 0.095(3) 0.096(3) 0.093(3) -0.021(2) -0.011(2) -0.011(2)
N1 0.0513(13) 0.0615(15) 0.0461(17) 0.0015(11) 0.0135(11) -0.0024(11)
N6 0.0567(14) 0.0652(15) 0.0554(17) -0.0055(12) 0.0145(12) -0.0118(12)
N2 0.0554(15) 0.0743(16) 0.0535(19) -0.0080(13) 0.0040(12) -0.0069(13)
N5 0.0535(14) 0.0672(16) 0.070(2) 0.0018(13) 0.0167(13) -0.0084(12)
N7 0.0573(16) 0.0566(16) 0.075(2) -0.0006(14) 0.0087(15) -0.0029(13)
N3 0.0600(16) 0.0708(16) 0.0606(19) -0.0018(13) 0.0102(13) -0.0112(13)
N4 0.0587(15) 0.0671(16) 0.066(2) -0.0067(13) 0.0079(13) -0.0050(13)
N8 0.068(2) 0.071(2) 0.123(3) -0.006(2) 0.040(2) -0.0093(16)
O2 0.0748(15) 0.0991(18) 0.080(2) -0.0023(14) -0.0043(13) -0.0209(13)
O1 0.0731(15) 0.0888(17) 0.099(2) 0.0106(14) 0.0250(13) -0.0225(12)
O4 0.120(2) 0.105(2) 0.139(3) -0.0059(19) 0.071(2) -0.0363(16)
O3 0.0823(19) 0.109(2) 0.146(3) -0.0141(19) 0.0217(18) -0.0367(16)

loop_
_atom_type_symbol
_atom_type_description
_atom_type_scat_dispersion_real
_atom_type_scat_dispersion_imag
_atom_type_scat_source
C C 0.0033 0.0016 'International Tables Vol C Tables 4.2.6.8 and 6.1.1.4'
H H 0.0000 0.0000 'International Tables Vol C Tables 4.2.6.8 and 6.1.1.4'
N N 0.0061 0.0033 'International Tables Vol C Tables 4.2.6.8 and 6.1.1.4'
O O 0.0106 0.0060 'International Tables Vol C Tables 4.2.6.8 and 6.1.1.4'
S S 0.1246 0.1234 'International Tables Vol C Tables 4.2.6.8 and 6.1.1.4'

loop_
_geom_angle_atom_site_label_1
_geom_angle_atom_site_label_2
_geom_angle_atom_site_label_3
_geom_angle
C4 C5 C6 118.5(3)
C4 C5 N1 116.6(2)
C6 C5 N1 124.8(3)
C3 C4 C5 121.1(3)
C17 C16 C21 119.2(3)
C17 C16 N6 115.4(3)
C21 C16 N6 125.4(3)
N1 C8 N2 113.6(3)
N1 C8 S2 128.6(2)
N2 C8 S2 117.9(2)
C7 C2 C3 121.7(3)
C7 C2 N7 118.8(3)
C3 C2 N7 119.5(3)
N6 C15 N5 112.4(3)
N6 C15 S1 127.6(2)
N5 C15 S1 120.0(2)
C2 C3 C4 118.7(3)
N3 C9 C10 117.2(3)
N3 C9 C11 124.7(3)
C10 C9 C11 118.1(3)
C2 C7 C6 119.2(3)
C7 C6 C5 120.7(3)
C16 C21 C20 120.0(3)
N4 C14 C12 125.3(3)
N4 C14 C13 116.1(3)
C12 C14 C13 118.6(3)
C20 C19 C18 121.8(3)
C20 C19 N8 119.4(3)
C18 C19 N8 118.9(4)
C18 C17 C16 120.8(3)
C19 C18 C17 118.9(3)
C19 C20 C21 119.2(3)
C8 N1 C5 131.5(2)
C15 N6 C16 132.6(3)
C8 N2 N3 121.6(2)
C15 N5 N4 120.4(2)
O1 N7 O2 122.6(3)
O1 N7 C2 119.1(3)
O2 N7 C2 118.3(3)
C9 N3 N2 117.4(3)
C14 N4 N5 117.6(3)
O3 N8 O4 124.1(3)
O3 N8 C19 118.2(4)
O4 N8 C19 117.8(4)

loop_
_geom_bond_atom_site_label_1
_geom_bond_atom_site_label_2
_geom_bond_distance
S1 C15 1.656(3)
S2 C8 1.660(3)
C5 C4 1.384(4)
C5 C6 1.387(4)
C5 N1 1.410(3)
C4 C3 1.380(4)
C16 C17 1.386(4)
C16 C21 1.389(4)
C16 N6 1.406(3)
C8 N1 1.349(3)
C8 N2 1.362(3)
C2 C7 1.359(4)
C2 C3 1.379(4)
C2 N7 1.469(4)
C15 N6 1.359(4)
C15 N5 1.363(3)
C9 N3 1.287(3)
C9 C10 1.488(5)
C9 C11 1.499(4)
C7 C6 1.385(4)
C21 C20 1.394(4)
C14 N4 1.293(3)
C14 C12 1.493(5)
C14 C13 1.495(5)
C19 C20 1.369(5)
C19 C18 1.372(4)
C19 N8 1.471(4)
C17 C18 1.384(4)
N2 N3 1.382(3)
N5 N4 1.384(3)
N7 O1 1.220(3)
N7 O2 1.227(3)
N8 O3 1.215(4)
N8 O4 1.232(4)
